data_7049578
loop_
_publ_author_name
'Weller, Stefan'
'Schlindwein, Simon H.'
'Feil, Christoph M.'
'Kelemen, Zsolt'
'Buzs\'aki, D\'aniel'
'Nyul\'aszi, L\'aszl\'o'
'Isenberg, Stefan'
'Pietschnig, Rudolf'
'Nieger, Martin'
'Gudat, Dietrich'

_publ_section_title
;
 Controllable access to P-functional [3]ferrocenophane and
 [4]ferrocenophane frameworks.
;
_journal_issue 18
_journal_name_full 'Dalton transactions (Cambridge, England : 2003)'
_journal_page_first 6236
_journal_page_last 6247
_journal_paper_doi 10.1039/c9dt00892f
_journal_volume 48
_journal_year 2019
_chemical_formula_moiety 'C22 H38 Cl4 Fe N2 P2 Si2'
_chemical_formula_sum 'C22 H38 Cl4 Fe N2 P2 Si2'
_chemical_formula_weight 646.31
_space_group_crystal_system triclinic
_space_group_IT_number 2
_space_group_name_Hall '-P 1'
_space_group_name_H-M_alt 'P -1'
_symmetry_space_group_name_Hall '-P 1'
_symmetry_space_group_name_H-M 'P -1'
_atom_sites_solution_hydrogens difmap
_atom_sites_solution_primary direct
_atom_sites_solution_secondary difmap
_audit_creation_method SHELXL-2014/7
_audit_update_record
;
2017-11-24 deposited with the CCDC.    2019-04-04 downloaded from the CCDC.
;
_cell_angle_alpha 104.877(3)
_cell_angle_beta 105.010(3)
_cell_angle_gamma 96.568(4)
_cell_formula_units_Z 2
_cell_length_a 9.6569(6)
_cell_length_b 12.0446(8)
_cell_length_c 14.3274(9)
_cell_measurement_reflns_used 7965
_cell_measurement_temperature 130(2)
_cell_measurement_theta_max 30.5
_cell_measurement_theta_min 1.5
_cell_volume 1526.17(17)
_computing_cell_refinement 'Bruker ApexII Software Suite, 2008'
_computing_data_collection 'Bruker ApexII Software Suite, 2008'
_computing_data_reduction 'Bruker ApexII Software Suite, 2008'
_computing_molecular_graphics 'SHELXS plus XP (Sheldrick, 1991)'
_computing_publication_material 'SHELXL-2014/7 (Sheldrick, 2014)'
_computing_structure_refinement 'SHELXL-2014/7 (Sheldrick, 2014)'
_computing_structure_solution 'SHELXS-2014/7 (Sheldrick, 2014)'
_diffrn_ambient_temperature 130(2)
_diffrn_measured_fraction_theta_full 0.995
_diffrn_measured_fraction_theta_max 0.990
_diffrn_measurement_device_type 'Bruker Kappa ApexII Duo'
_diffrn_measurement_method 'phi and omega scans'
_diffrn_radiation_type MoK\a
_diffrn_radiation_wavelength 0.71073
_diffrn_reflns_av_R_equivalents 0.0222
_diffrn_reflns_av_unetI/netI 0.0187
_diffrn_reflns_Laue_measured_fraction_full 0.995
_diffrn_reflns_Laue_measured_fraction_max 0.990
_diffrn_reflns_limit_h_max 9
_diffrn_reflns_limit_h_min -13
_diffrn_reflns_limit_k_max 17
_diffrn_reflns_limit_k_min -17
_diffrn_reflns_limit_l_max 20
_diffrn_reflns_limit_l_min -20
_diffrn_reflns_number 41017
_diffrn_reflns_point_group_measured_fraction_full 0.995
_diffrn_reflns_point_group_measured_fraction_max 0.990
_diffrn_reflns_theta_full 25.242
_diffrn_reflns_theta_max 30.558
_diffrn_reflns_theta_min 1.542
_diffrn_source 'fine-focus sealed tube'
_exptl_absorpt_coefficient_mu 1.043
_exptl_absorpt_correction_T_max 0.7461
_exptl_absorpt_correction_T_min 0.6256
_exptl_absorpt_correction_type multi-scan
_exptl_absorpt_process_details 'SADABS, cf. Blessing 1995'
_exptl_crystal_colour orange
_exptl_crystal_density_diffrn 1.406
_exptl_crystal_description plates
_exptl_crystal_F_000 672
_exptl_crystal_size_max 0.697
_exptl_crystal_size_mid 0.495
_exptl_crystal_size_min 0.216
_refine_diff_density_max 0.666
_refine_diff_density_min -0.392
_refine_diff_density_rms 0.060
_refine_ls_extinction_method none
_refine_ls_goodness_of_fit_ref 1.054
_refine_ls_hydrogen_treatment constr
_refine_ls_matrix_type full
_refine_ls_number_parameters 298
_refine_ls_number_reflns 9268
_refine_ls_number_restraints 0
_refine_ls_restrained_S_all 1.054
_refine_ls_R_factor_all 0.0348
_refine_ls_R_factor_gt 0.0267
_refine_ls_shift/su_max 0.001
_refine_ls_shift/su_mean 0.000
_refine_ls_structure_factor_coef Fsqd
_refine_ls_weighting_details 'w=1/[\s^2^(Fo^2^)+(0.0295P)^2^+0.8708P] where P=(Fo^2^+2Fc^2^)/3'
_refine_ls_weighting_scheme calc
_refine_ls_wR_factor_gt 0.0656
_refine_ls_wR_factor_ref 0.0712
_reflns_Friedel_coverage 0.000
_reflns_number_gt 7965
_reflns_number_total 9268
_reflns_threshold_expression 'I > 2\s(I)'
_cod_data_source_file c9dt00892f2.cif
_cod_data_source_block g451_mn
_cod_depositor_comments 'Adding full bibliography for 7049574--7049580.cif.'
_cod_database_code 7049578
_shelx_shelxl_version_number 2014/7
_shelx_space_group_comment
;
The symmetry employed for this shelxl refinement is uniquely defined
by the following loop, which should always be used as a source of
symmetry information in preference to the above space-group names.
They are only intended as comments.
;
_shelx_estimated_absorpt_t_min 0.530
_shelx_estimated_absorpt_t_max 0.806

loop_
_space_group_symop_operation_xyz
'x, y, z'
'-x, -y, -z'

loop_
_atom_site_label
_atom_site_type_symbol
_atom_site_fract_x
_atom_site_fract_y
_atom_site_fract_z
_atom_site_U_iso_or_equiv
_atom_site_adp_type
_atom_site_occupancy
_atom_site_site_symmetry_order
_atom_site_calc_flag
_atom_site_refinement_flags_posn
_atom_site_refinement_flags_adp
Fe1 Fe 0.10201(2) 0.62731(2) 0.34067(2) 0.01607(4) Uani 1 1 d . .
Cl1 Cl -0.39335(5) 0.69299(4) 0.26851(4) 0.04066(10) Uani 1 1 d . .
Cl2 Cl -0.41795(4) 0.52019(4) 0.39764(3) 0.03485(9) Uani 1 1 d . .
Cl3 Cl -0.19849(4) 0.88189(4) 0.13336(3) 0.03578(9) Uani 1 1 d . .
Cl4 Cl -0.04228(4) 0.69703(4) 0.02405(3) 0.03593(9) Uani 1 1 d . .
P1 P -0.25869(4) 0.60276(3) 0.34894(3) 0.02449(8) Uani 1 1 d . .
P2 P -0.07650(4) 0.75760(3) 0.16603(2) 0.01920(7) Uani 1 1 d . .
Si1 Si -0.35923(4) 0.38627(3) 0.14934(3) 0.01617(7) Uani 1 1 d . .
Si2 Si 0.20480(4) 0.96037(3) 0.23549(3) 0.01711(7) Uani 1 1 d . .
N1 N -0.23488(11) 0.49607(9) 0.25806(8) 0.01740(19) Uani 1 1 d . .
N2 N 0.08631(11) 0.83673(9) 0.24033(8) 0.01724(19) Uani 1 1 d . .
C1 C -0.31851(14) 0.23802(11) 0.15619(10) 0.0197(2) Uani 1 1 d . .
C2 C 0.23418(15) 1.08701(12) 0.35358(10) 0.0217(2) Uani 1 1 d . .
C3 C -0.08179(13) 0.49481(11) 0.27286(9) 0.0161(2) Uani 1 1 d . .
C4 C 0.13511(13) 0.79492(11) 0.32668(9) 0.0166(2) Uani 1 1 d . .
C5 C 0.01521(15) 0.47071(12) 0.35622(11) 0.0232(3) Uani 1 1 d . .
H5 H -0.0077 0.4597 0.4142 0.028 Uiso 1 1 calc R U
C6 C 0.15147(16) 0.46625(13) 0.33695(13) 0.0298(3) Uani 1 1 d . .
H6 H 0.2361 0.4522 0.3801 0.036 Uiso 1 1 calc R U
C7 C 0.13998(15) 0.48640(13) 0.24230(12) 0.0279(3) Uani 1 1 d . .
H7 H 0.2151 0.4870 0.2107 0.034 Uiso 1 1 calc R U
C8 C -0.00317(14) 0.50562(11) 0.20269(10) 0.0193(2) Uani 1 1 d . .
H8 H -0.0400 0.5226 0.1407 0.023 Uiso 1 1 calc R U
C9 C 0.05976(15) 0.79253(11) 0.39993(9) 0.0195(2) Uani 1 1 d . .
H9 H -0.0330 0.8129 0.3976 0.023 Uiso 1 1 calc R U
C10 C 0.14797(16) 0.75422(12) 0.47688(10) 0.0255(3) Uani 1 1 d . .
H10 H 0.1240 0.7437 0.5347 0.031 Uiso 1 1 calc R U
C11 C 0.27823(16) 0.73439(13) 0.45232(11) 0.0270(3) Uani 1 1 d . .
H11 H 0.3573 0.7100 0.4918 0.032 Uiso 1 1 calc R U
C12 C 0.27035(14) 0.75722(12) 0.35822(11) 0.0221(3) Uani 1 1 d . .
H12 H 0.3415 0.7489 0.3232 0.026 Uiso 1 1 calc R U
C13 C -0.55081(15) 0.39200(14) 0.14922(12) 0.0286(3) Uani 1 1 d . .
H13A H -0.6179 0.3319 0.0897 0.043 Uiso 1 1 calc R U
H13B H -0.5647 0.3778 0.2108 0.043 Uiso 1 1 calc R U
H13C H -0.5708 0.4694 0.1471 0.043 Uiso 1 1 calc R U
C14 C -0.33744(16) 0.41578(13) 0.03169(10) 0.0258(3) Uani 1 1 d . .
H14A H -0.4052 0.3559 -0.0277 0.039 Uiso 1 1 calc R U
H14B H -0.3588 0.4932 0.0308 0.039 Uiso 1 1 calc R U
H14C H -0.2369 0.4137 0.0302 0.039 Uiso 1 1 calc R U
C15 C -0.29978(18) 0.22850(14) 0.26273(11) 0.0299(3) Uani 1 1 d . .
H15A H -0.3864 0.2454 0.2830 0.045 Uiso 1 1 calc R U
H15B H -0.2876 0.1490 0.2635 0.045 Uiso 1 1 calc R U
H15C H -0.2132 0.2849 0.3101 0.045 Uiso 1 1 calc R U
C16 C -0.4503(2) 0.14466(14) 0.08252(13) 0.0375(4) Uani 1 1 d . .
H16A H -0.4638 0.1496 0.0136 0.056 Uiso 1 1 calc R U
H16B H -0.4328 0.0667 0.0848 0.056 Uiso 1 1 calc R U
H16C H -0.5384 0.1581 0.1022 0.056 Uiso 1 1 calc R U
C17 C -0.18274(19) 0.21143(13) 0.12522(14) 0.0334(3) Uani 1 1 d . .
H17A H -0.1942 0.2174 0.0568 0.050 Uiso 1 1 calc R U
H17B H -0.0964 0.2678 0.1728 0.050 Uiso 1 1 calc R U
H17C H -0.1708 0.1320 0.1262 0.050 Uiso 1 1 calc R U
C18 C 0.38189(16) 0.91791(14) 0.22582(13) 0.0297(3) Uani 1 1 d . .
H18A H 0.4470 0.9849 0.2232 0.045 Uiso 1 1 calc R U
H18B H 0.4277 0.8939 0.2851 0.045 Uiso 1 1 calc R U
H18C H 0.3638 0.8527 0.1642 0.045 Uiso 1 1 calc R U
C19 C 0.12226(17) 1.00307(13) 0.12061(11) 0.0271(3) Uani 1 1 d . .
H19A H 0.1875 1.0704 0.1186 0.041 Uiso 1 1 calc R U
H19B H 0.1080 0.9372 0.0601 0.041 Uiso 1 1 calc R U
H19C H 0.0277 1.0240 0.1226 0.041 Uiso 1 1 calc R U
C20 C 0.3139(2) 1.19589(13) 0.33780(14) 0.0358(4) Uani 1 1 d . .
H20A H 0.4079 1.1818 0.3282 0.054 Uiso 1 1 calc R U
H20B H 0.2539 1.2115 0.2778 0.054 Uiso 1 1 calc R U
H20C H 0.3306 1.2636 0.3974 0.054 Uiso 1 1 calc R U
C21 C 0.3295(2) 1.06795(14) 0.44981(12) 0.0353(4) Uani 1 1 d . .
H21A H 0.4234 1.0529 0.4406 0.053 Uiso 1 1 calc R U
H21B H 0.3463 1.1381 0.5073 0.053 Uiso 1 1 calc R U
H21C H 0.2797 1.0007 0.4630 0.053 Uiso 1 1 calc R U
C22 C 0.08798(18) 1.11044(16) 0.36843(13) 0.0357(4) Uani 1 1 d . .
H22A H 0.0268 1.1227 0.3071 0.054 Uiso 1 1 calc R U
H22B H 0.0384 1.0431 0.3817 0.054 Uiso 1 1 calc R U
H22C H 0.1050 1.1805 0.4260 0.054 Uiso 1 1 calc R U

loop_
_atom_site_aniso_label
_atom_site_aniso_U_11
_atom_site_aniso_U_22
_atom_site_aniso_U_33
_atom_site_aniso_U_23
_atom_site_aniso_U_13
_atom_site_aniso_U_12
Fe1 0.01216(8) 0.01653(9) 0.01838(8) 0.00585(7) 0.00219(6) 0.00239(6)
Cl1 0.0465(2) 0.03207(19) 0.0591(3) 0.01728(18) 0.0315(2) 0.02408(17)
Cl2 0.03031(18) 0.0460(2) 0.03032(18) 0.00701(16) 0.01927(15) 0.00190(16)
Cl3 0.02314(16) 0.0386(2) 0.0467(2) 0.02157(17) 0.00122(15) 0.01145(15)
Cl4 0.0358(2) 0.0448(2) 0.01800(15) -0.00004(14) 0.00659(13) -0.00318(16)
P1 0.02086(16) 0.02296(17) 0.02616(17) -0.00288(13) 0.01256(13) 0.00132(13)
P2 0.01488(14) 0.02272(16) 0.01804(14) 0.00642(12) 0.00205(11) 0.00191(12)
Si1 0.01326(14) 0.01722(15) 0.01660(15) 0.00412(12) 0.00298(12) 0.00297(12)
Si2 0.01674(15) 0.01804(16) 0.01887(15) 0.00760(13) 0.00674(12) 0.00442(12)
N1 0.0129(4) 0.0177(5) 0.0198(5) 0.0013(4) 0.0063(4) 0.0027(4)
N2 0.0157(5) 0.0189(5) 0.0162(5) 0.0063(4) 0.0027(4) 0.0020(4)
C1 0.0219(6) 0.0159(5) 0.0189(5) 0.0046(4) 0.0039(5) 0.0006(5)
C2 0.0213(6) 0.0184(6) 0.0237(6) 0.0056(5) 0.0049(5) 0.0035(5)
C3 0.0131(5) 0.0153(5) 0.0188(5) 0.0039(4) 0.0043(4) 0.0025(4)
C4 0.0151(5) 0.0168(5) 0.0161(5) 0.0053(4) 0.0021(4) 0.0012(4)
C5 0.0230(6) 0.0180(6) 0.0261(6) 0.0097(5) 0.0009(5) 0.0021(5)
C6 0.0194(6) 0.0209(6) 0.0437(8) 0.0093(6) -0.0011(6) 0.0077(5)
C7 0.0173(6) 0.0237(7) 0.0402(8) 0.0009(6) 0.0118(6) 0.0065(5)
C8 0.0180(6) 0.0185(6) 0.0208(6) 0.0019(5) 0.0089(5) 0.0035(4)
C9 0.0230(6) 0.0173(5) 0.0167(5) 0.0034(4) 0.0060(5) 0.0018(5)
C10 0.0320(7) 0.0238(6) 0.0160(6) 0.0068(5) 0.0014(5) -0.0013(5)
C11 0.0210(6) 0.0259(7) 0.0268(7) 0.0119(5) -0.0064(5) -0.0024(5)
C12 0.0138(5) 0.0228(6) 0.0274(6) 0.0104(5) 0.0014(5) 0.0000(5)
C13 0.0141(6) 0.0338(8) 0.0340(7) 0.0071(6) 0.0042(5) 0.0033(5)
C14 0.0269(7) 0.0294(7) 0.0195(6) 0.0100(5) 0.0019(5) 0.0041(5)
C15 0.0367(8) 0.0271(7) 0.0251(7) 0.0126(6) 0.0060(6) -0.0002(6)
C16 0.0415(9) 0.0205(7) 0.0348(8) 0.0045(6) -0.0060(7) -0.0061(6)
C17 0.0401(9) 0.0209(7) 0.0485(9) 0.0123(6) 0.0235(7) 0.0145(6)
C18 0.0253(7) 0.0293(7) 0.0460(9) 0.0187(7) 0.0205(6) 0.0103(6)
C19 0.0329(7) 0.0286(7) 0.0235(6) 0.0135(6) 0.0089(6) 0.0066(6)
C20 0.0442(9) 0.0198(7) 0.0410(9) 0.0077(6) 0.0130(7) 0.0001(6)
C21 0.0439(9) 0.0255(7) 0.0237(7) 0.0033(6) -0.0055(6) 0.0020(6)
C22 0.0310(8) 0.0397(9) 0.0321(8) -0.0020(7) 0.0132(6) 0.0106(7)

loop_
_atom_type_symbol
_atom_type_description
_atom_type_scat_dispersion_real
_atom_type_scat_dispersion_imag
_atom_type_scat_source
C C 0.0033 0.0016 'International Tables Vol C Tables 4.2.6.8 and 6.1.1.4'
H H 0.0000 0.0000 'International Tables Vol C Tables 4.2.6.8 and 6.1.1.4'
N N 0.0061 0.0033 'International Tables Vol C Tables 4.2.6.8 and 6.1.1.4'
Si Si 0.0817 0.0704 'International Tables Vol C Tables 4.2.6.8 and 6.1.1.4'
P P 0.1023 0.0942 'International Tables Vol C Tables 4.2.6.8 and 6.1.1.4'
Cl Cl 0.1484 0.1585 'International Tables Vol C Tables 4.2.6.8 and 6.1.1.4'
Fe Fe 0.3463 0.8444 'International Tables Vol C Tables 4.2.6.8 and 6.1.1.4'

loop_
_geom_angle_atom_site_label_1
_geom_angle_atom_site_label_2
_geom_angle_atom_site_label_3
_geom_angle
C11 Fe1 C12 41.04(6)
C11 Fe1 C6 101.48(6)
C12 Fe1 C6 116.53(6)
C11 Fe1 C7 117.30(6)
C12 Fe1 C7 102.73(6)
C6 Fe1 C7 40.57(7)
C11 Fe1 C10 40.67(6)
C12 Fe1 C10 68.88(6)
C6 Fe1 C10 119.87(6)
C7 Fe1 C10 154.30(6)
C11 Fe1 C8 155.21(6)
C12 Fe1 C8 121.68(5)
C6 Fe1 C8 68.39(6)
C7 Fe1 C8 40.58(5)
C10 Fe1 C8 163.83(6)
C11 Fe1 C5 119.38(5)
C12 Fe1 C5 153.41(5)
C6 Fe1 C5 40.38(6)
C7 Fe1 C5 67.97(6)
C10 Fe1 C5 108.21(6)
C8 Fe1 C5 68.24(5)
C11 Fe1 C3 158.10(5)
C12 Fe1 C3 160.77(5)
C6 Fe1 C3 68.05(5)
C7 Fe1 C3 67.95(5)
C10 Fe1 C3 126.69(6)
C8 Fe1 C3 40.52(5)
C5 Fe1 C3 40.47(5)
C11 Fe1 C4 68.06(5)
C12 Fe1 C4 40.72(5)
C6 Fe1 C4 154.82(6)
C7 Fe1 C4 122.32(6)
C10 Fe1 C4 67.83(5)
C8 Fe1 C4 111.15(5)
C5 Fe1 C4 164.61(5)
C3 Fe1 C4 129.10(5)
C11 Fe1 C9 67.86(6)
C12 Fe1 C9 68.37(5)
C6 Fe1 C9 158.56(6)
C7 Fe1 C9 160.78(6)
C10 Fe1 C9 40.18(5)
C8 Fe1 C9 128.64(5)
C5 Fe1 C9 127.42(6)
C3 Fe1 C9 114.82(5)
C4 Fe1 C9 40.13(5)
N1 P1 Cl1 103.31(4)
N1 P1 Cl2 104.05(4)
Cl1 P1 Cl2 97.25(2)
N2 P2 Cl3 104.08(4)
N2 P2 Cl4 103.38(4)
Cl3 P2 Cl4 97.50(2)
N1 Si1 C13 110.01(6)
N1 Si1 C14 109.39(6)
C13 Si1 C14 107.88(7)
N1 Si1 C1 108.14(5)
C13 Si1 C1 109.72(7)
C14 Si1 C1 111.68(6)
N2 Si2 C19 110.08(6)
N2 Si2 C18 109.03(6)
C19 Si2 C18 107.47(7)
N2 Si2 C2 109.07(6)
C19 Si2 C2 110.12(7)
C18 Si2 C2 111.07(7)
C3 N1 P1 110.84(8)
C3 N1 Si1 116.03(8)
P1 N1 Si1 133.13(6)
C4 N2 P2 109.89(8)
C4 N2 Si2 116.35(8)
P2 N2 Si2 133.74(6)
C15 C1 C17 109.11(12)
C15 C1 C16 108.47(12)
C17 C1 C16 107.84(13)
C15 C1 Si1 110.48(10)
C17 C1 Si1 113.23(9)
C16 C1 Si1 107.56(10)
C22 C2 C21 109.23(13)
C22 C2 C20 108.79(13)
C21 C2 C20 107.73(12)
C22 C2 Si2 110.70(10)
C21 C2 Si2 113.18(10)
C20 C2 Si2 107.05(10)
C8 C3 C5 107.69(11)
C8 C3 N1 126.28(11)
C5 C3 N1 125.76(11)
C8 C3 Fe1 68.97(7)
C5 C3 Fe1 69.37(7)
N1 C3 Fe1 131.66(9)
C9 C4 C12 108.26(11)
C9 C4 N2 124.97(11)
C12 C4 N2 126.62(11)
C9 C4 Fe1 70.24(7)
C12 C4 Fe1 68.25(7)
N2 C4 Fe1 130.63(8)
C6 C5 C3 107.91(12)
C6 C5 Fe1 68.94(8)
C3 C5 Fe1 70.16(7)
C6 C5 H5 126.0
C3 C5 H5 126.0
Fe1 C5 H5 126.4
C7 C6 C5 108.31(12)
C7 C6 Fe1 69.87(8)
C5 C6 Fe1 70.69(8)
C7 C6 H6 125.8
C5 C6 H6 125.8
Fe1 C6 H6 125.2
C6 C7 C8 108.37(12)
C6 C7 Fe1 69.56(8)
C8 C7 Fe1 70.05(7)
C6 C7 H7 125.8
C8 C7 H7 125.8
Fe1 C7 H7 126.2
C7 C8 C3 107.70(12)
C7 C8 Fe1 69.37(8)
C3 C8 Fe1 70.51(7)
C7 C8 H8 126.1
C3 C8 H8 126.1
Fe1 C8 H8 125.6
C10 C9 C4 107.90(12)
C10 C9 Fe1 68.64(8)
C4 C9 Fe1 69.63(7)
C10 C9 H9 126.0
C4 C9 H9 126.0
Fe1 C9 H9 127.2
C11 C10 C9 108.13(12)
C11 C10 Fe1 69.11(8)
C9 C10 Fe1 71.18(7)
C11 C10 H10 125.9
C9 C10 H10 125.9
Fe1 C10 H10 125.4
C10 C11 C12 108.55(12)
C10 C11 Fe1 70.22(8)
C12 C11 Fe1 69.59(7)
C10 C11 H11 125.7
C12 C11 H11 125.7
Fe1 C11 H11 126.0
C11 C12 C4 107.13(12)
C11 C12 Fe1 69.37(8)
C4 C12 Fe1 71.03(7)
C11 C12 H12 126.4
C4 C12 H12 126.4
Fe1 C12 H12 124.8
Si1 C13 H13A 109.5
Si1 C13 H13B 109.5
H13A C13 H13B 109.5
Si1 C13 H13C 109.5
H13A C13 H13C 109.5
H13B C13 H13C 109.5
Si1 C14 H14A 109.5
Si1 C14 H14B 109.5
H14A C14 H14B 109.5
Si1 C14 H14C 109.5
H14A C14 H14C 109.5
H14B C14 H14C 109.5
C1 C15 H15A 109.5
C1 C15 H15B 109.5
H15A C15 H15B 109.5
C1 C15 H15C 109.5
H15A C15 H15C 109.5
H15B C15 H15C 109.5
C1 C16 H16A 109.5
C1 C16 H16B 109.5
H16A C16 H16B 109.5
C1 C16 H16C 109.5
H16A C16 H16C 109.5
H16B C16 H16C 109.5
C1 C17 H17A 109.5
C1 C17 H17B 109.5
H17A C17 H17B 109.5
C1 C17 H17C 109.5
H17A C17 H17C 109.5
H17B C17 H17C 109.5
Si2 C18 H18A 109.5
Si2 C18 H18B 109.5
H18A C18 H18B 109.5
Si2 C18 H18C 109.5
H18A C18 H18C 109.5
H18B C18 H18C 109.5
Si2 C19 H19A 109.5
Si2 C19 H19B 109.5
H19A C19 H19B 109.5
Si2 C19 H19C 109.5
H19A C19 H19C 109.5
H19B C19 H19C 109.5
C2 C20 H20A 109.5
C2 C20 H20B 109.5
H20A C20 H20B 109.5
C2 C20 H20C 109.5
H20A C20 H20C 109.5
H20B C20 H20C 109.5
C2 C21 H21A 109.5
C2 C21 H21B 109.5
H21A C21 H21B 109.5
C2 C21 H21C 109.5
H21A C21 H21C 109.5
H21B C21 H21C 109.5
C2 C22 H22A 109.5
C2 C22 H22B 109.5
H22A C22 H22B 109.5
C2 C22 H22C 109.5
H22A C22 H22C 109.5
H22B C22 H22C 109.5

loop_
_geom_bond_atom_site_label_1
_geom_bond_atom_site_label_2
_geom_bond_distance
Fe1 C11 2.0363(14)
Fe1 C12 2.0393(13)
Fe1 C6 2.0411(14)
Fe1 C7 2.0452(14)
Fe1 C10 2.0509(14)
Fe1 C8 2.0542(13)
Fe1 C5 2.0641(13)
Fe1 C3 2.0746(12)
Fe1 C4 2.0764(12)
Fe1 C9 2.0845(13)
Cl1 P1 2.0951(6)
Cl2 P1 2.0985(5)
Cl3 P2 2.0797(5)
Cl4 P2 2.1025(5)
P1 N1 1.6623(11)
P2 N2 1.6681(11)
Si1 N1 1.7965(11)
Si1 C13 1.8588(14)
Si1 C14 1.8671(14)
Si1 C1 1.8929(13)
Si2 N2 1.7990(11)
Si2 C19 1.8594(14)
Si2 C18 1.8686(15)
Si2 C2 1.8966(14)
N1 C3 1.4405(15)
N2 C4 1.4418(15)
C1 C15 1.5256(19)
C1 C17 1.531(2)
C1 C16 1.5383(19)
C2 C22 1.528(2)
C2 C21 1.534(2)
C2 C20 1.541(2)
C3 C8 1.4297(17)
C3 C5 1.4313(18)
C4 C9 1.4275(17)
C4 C12 1.4323(17)
C5 C6 1.417(2)
C5 H5 0.9500
C6 C7 1.417(2)
C6 H6 0.9500
C7 C8 1.4216(19)
C7 H7 0.9500
C8 H8 0.9500
C9 C10 1.4208(19)
C9 H9 0.9500
C10 C11 1.421(2)
C10 H10 0.9500
C11 C12 1.429(2)
C11 H11 0.9500
C12 H12 0.9500
C13 H13A 0.9800
C13 H13B 0.9800
C13 H13C 0.9800
C14 H14A 0.9800
C14 H14B 0.9800
C14 H14C 0.9800
C15 H15A 0.9800
C15 H15B 0.9800
C15 H15C 0.9800
C16 H16A 0.9800
C16 H16B 0.9800
C16 H16C 0.9800
C17 H17A 0.9800
C17 H17B 0.9800
C17 H17C 0.9800
C18 H18A 0.9800
C18 H18B 0.9800
C18 H18C 0.9800
C19 H19A 0.9800
C19 H19B 0.9800
C19 H19C 0.9800
C20 H20A 0.9800
C20 H20B 0.9800
C20 H20C 0.9800
C21 H21A 0.9800
C21 H21B 0.9800
C21 H21C 0.9800
C22 H22A 0.9800
C22 H22B 0.9800
C22 H22C 0.9800

loop_
_geom_hbond_atom_site_label_D
_geom_hbond_atom_site_label_H
_geom_hbond_atom_site_label_A
_geom_hbond_distance_DH
_geom_hbond_distance_HA
_geom_hbond_distance_DA
_geom_hbond_angle_DHA
_geom_hbond_site_symmetry_A
C12 H12 Cl1 0.95 2.96 3.8761(15) 161.2 1_655

loop_
_geom_torsion_atom_site_label_1
_geom_torsion_atom_site_label_2
_geom_torsion_atom_site_label_3
_geom_torsion_atom_site_label_4
_geom_torsion
Cl1 P1 N1 C3 127.56(8)
Cl2 P1 N1 C3 -131.33(8)
Cl1 P1 N1 Si1 -52.58(10)
Cl2 P1 N1 Si1 48.54(10)
C13 Si1 N1 C3 174.60(9)
C14 Si1 N1 C3 -67.07(10)
C1 Si1 N1 C3 54.78(10)
C13 Si1 N1 P1 -5.26(12)
C14 Si1 N1 P1 113.07(10)
C1 Si1 N1 P1 -125.08(9)
Cl3 P2 N2 C4 133.71(8)
Cl4 P2 N2 C4 -124.87(8)
Cl3 P2 N2 Si2 -44.48(10)
Cl4 P2 N2 Si2 56.93(9)
C19 Si2 N2 C4 -178.94(9)
C18 Si2 N2 C4 63.41(11)
C2 Si2 N2 C4 -58.02(10)
C19 Si2 N2 P2 -0.83(11)
C18 Si2 N2 P2 -118.48(10)
C2 Si2 N2 P2 120.09(9)
N1 Si1 C1 C15 45.50(11)
C13 Si1 C1 C15 -74.50(11)
C14 Si1 C1 C15 165.92(10)
N1 Si1 C1 C17 -77.23(11)
C13 Si1 C1 C17 162.77(11)
C14 Si1 C1 C17 43.19(12)
N1 Si1 C1 C16 163.73(10)
C13 Si1 C1 C16 43.72(12)
C14 Si1 C1 C16 -75.85(12)
N2 Si2 C2 C22 -52.22(12)
C19 Si2 C2 C22 68.67(12)
C18 Si2 C2 C22 -172.41(11)
N2 Si2 C2 C21 70.79(12)
C19 Si2 C2 C21 -168.32(11)
C18 Si2 C2 C21 -49.39(13)
N2 Si2 C2 C20 -170.66(10)
C19 Si2 C2 C20 -49.77(12)
C18 Si2 C2 C20 69.16(11)
P1 N1 C3 C8 -122.12(12)
Si1 N1 C3 C8 57.99(15)
P1 N1 C3 C5 64.59(15)
Si1 N1 C3 C5 -115.30(12)
P1 N1 C3 Fe1 -28.83(14)
Si1 N1 C3 Fe1 151.28(8)
C11 Fe1 C3 C8 -146.68(15)
C12 Fe1 C3 C8 25.87(19)
C6 Fe1 C3 C8 -81.98(9)
C7 Fe1 C3 C8 -38.06(8)
C10 Fe1 C3 C8 166.34(8)
C5 Fe1 C3 C8 -119.51(11)
C4 Fe1 C3 C8 76.40(9)
C9 Fe1 C3 C8 121.19(8)
C11 Fe1 C3 C5 -27.17(18)
C12 Fe1 C3 C5 145.38(15)
C6 Fe1 C3 C5 37.53(9)
C7 Fe1 C3 C5 81.45(9)
C10 Fe1 C3 C5 -74.15(10)
C8 Fe1 C3 C5 119.51(11)
C4 Fe1 C3 C5 -164.09(8)
C9 Fe1 C3 C5 -119.30(8)
C11 Fe1 C3 N1 92.89(18)
C12 Fe1 C3 N1 -94.57(19)
C6 Fe1 C3 N1 157.58(13)
C7 Fe1 C3 N1 -158.50(13)
C10 Fe1 C3 N1 45.91(14)
C8 Fe1 C3 N1 -120.43(15)
C5 Fe1 C3 N1 120.06(15)
C4 Fe1 C3 N1 -44.03(14)
C9 Fe1 C3 N1 0.76(13)
P2 N2 C4 C9 -60.27(14)
Si2 N2 C4 C9 118.27(12)
P2 N2 C4 C12 124.66(12)
Si2 N2 C4 C12 -56.80(16)
P2 N2 C4 Fe1 32.97(14)
Si2 N2 C4 Fe1 -148.48(8)
C11 Fe1 C4 C9 -81.23(9)
C12 Fe1 C4 C9 -120.12(11)
C6 Fe1 C4 C9 -150.59(13)
C7 Fe1 C4 C9 169.48(8)
C10 Fe1 C4 C9 -37.19(8)
C8 Fe1 C4 C9 125.44(8)
C5 Fe1 C4 C9 40.7(2)
C3 Fe1 C4 C9 82.83(9)
C11 Fe1 C4 C12 38.89(8)
C6 Fe1 C4 C12 -30.47(16)
C7 Fe1 C4 C12 -70.40(9)
C10 Fe1 C4 C12 82.93(9)
C8 Fe1 C4 C12 -114.44(8)
C5 Fe1 C4 C12 160.85(18)
C3 Fe1 C4 C12 -157.05(8)
C9 Fe1 C4 C12 120.12(11)
C11 Fe1 C4 N2 159.15(13)
C12 Fe1 C4 N2 120.26(15)
C6 Fe1 C4 N2 89.79(17)
C7 Fe1 C4 N2 49.86(13)
C10 Fe1 C4 N2 -156.81(13)
C8 Fe1 C4 N2 5.82(13)
C5 Fe1 C4 N2 -78.9(2)
C3 Fe1 C4 N2 -36.79(14)
C9 Fe1 C4 N2 -119.62(14)
C8 C3 C5 C6 -0.29(15)
N1 C3 C5 C6 174.04(12)
Fe1 C3 C5 C6 -58.79(9)
C8 C3 C5 Fe1 58.50(9)
N1 C3 C5 Fe1 -127.17(12)
C11 Fe1 C5 C6 -71.97(11)
C12 Fe1 C5 C6 -35.98(17)
C7 Fe1 C5 C6 37.90(9)
C10 Fe1 C5 C6 -115.00(9)
C8 Fe1 C5 C6 81.80(9)
C3 Fe1 C5 C6 119.30(12)
C4 Fe1 C5 C6 172.59(18)
C9 Fe1 C5 C6 -155.44(9)
C11 Fe1 C5 C3 168.73(8)
C12 Fe1 C5 C3 -155.28(12)
C6 Fe1 C5 C3 -119.30(12)
C7 Fe1 C5 C3 -81.39(8)
C10 Fe1 C5 C3 125.71(8)
C8 Fe1 C5 C3 -37.50(7)
C4 Fe1 C5 C3 53.3(2)
C9 Fe1 C5 C3 85.27(9)
C3 C5 C6 C7 -0.43(16)
Fe1 C5 C6 C7 -59.99(10)
C3 C5 C6 Fe1 59.56(9)
C11 Fe1 C6 C7 -118.84(9)
C12 Fe1 C6 C7 -78.20(9)
C10 Fe1 C6 C7 -157.96(8)
C8 Fe1 C6 C7 37.50(8)
C5 Fe1 C6 C7 118.89(12)
C3 Fe1 C6 C7 81.28(9)
C4 Fe1 C6 C7 -56.50(16)
C9 Fe1 C6 C7 -176.50(13)
C11 Fe1 C6 C5 122.27(9)
C12 Fe1 C6 C5 162.91(8)
C7 Fe1 C6 C5 -118.89(12)
C10 Fe1 C6 C5 83.15(10)
C8 Fe1 C6 C5 -81.39(9)
C3 Fe1 C6 C5 -37.61(8)
C4 Fe1 C6 C5 -175.39(11)
C9 Fe1 C6 C5 64.61(18)
C5 C6 C7 C8 1.00(16)
Fe1 C6 C7 C8 -59.51(10)
C5 C6 C7 Fe1 60.50(10)
C11 Fe1 C7 C6 75.02(10)
C12 Fe1 C7 C6 116.12(9)
C10 Fe1 C7 C6 48.63(17)
C8 Fe1 C7 C6 -119.54(12)
C5 Fe1 C7 C6 -37.72(8)
C3 Fe1 C7 C6 -81.54(9)
C4 Fe1 C7 C6 155.17(8)
C9 Fe1 C7 C6 176.12(15)
C11 Fe1 C7 C8 -165.43(8)
C12 Fe1 C7 C8 -124.34(8)
C6 Fe1 C7 C8 119.54(12)
C10 Fe1 C7 C8 168.17(12)
C5 Fe1 C7 C8 81.82(9)
C3 Fe1 C7 C8 38.00(8)
C4 Fe1 C7 C8 -85.28(9)
C9 Fe1 C7 C8 -64.34(19)
C6 C7 C8 C3 -1.17(15)
Fe1 C7 C8 C3 -60.37(9)
C6 C7 C8 Fe1 59.20(10)
C5 C3 C8 C7 0.90(14)
N1 C3 C8 C7 -173.39(12)
Fe1 C3 C8 C7 59.65(9)
C5 C3 C8 Fe1 -58.75(9)
N1 C3 C8 Fe1 126.96(12)
C11 Fe1 C8 C7 32.21(17)
C12 Fe1 C8 C7 71.18(10)
C6 Fe1 C8 C7 -37.49(9)
C10 Fe1 C8 C7 -161.38(18)
C5 Fe1 C8 C7 -81.09(9)
C3 Fe1 C8 C7 -118.55(12)
C4 Fe1 C8 C7 115.44(9)
C9 Fe1 C8 C7 157.68(9)
C11 Fe1 C8 C3 150.75(12)
C12 Fe1 C8 C3 -170.28(7)
C6 Fe1 C8 C3 81.06(8)
C7 Fe1 C8 C3 118.55(12)
C10 Fe1 C8 C3 -42.8(2)
C5 Fe1 C8 C3 37.45(7)
C4 Fe1 C8 C3 -126.02(7)
C9 Fe1 C8 C3 -83.78(9)
C12 C4 C9 C10 0.33(15)
N2 C4 C9 C10 -175.50(12)
Fe1 C4 C9 C10 58.11(9)
C12 C4 C9 Fe1 -57.78(9)
N2 C4 C9 Fe1 126.38(12)
C11 Fe1 C9 C10 -38.06(9)
C12 Fe1 C9 C10 -82.45(9)
C6 Fe1 C9 C10 25.30(19)
C7 Fe1 C9 C10 -147.77(16)
C8 Fe1 C9 C10 163.57(8)
C5 Fe1 C9 C10 72.77(10)
C3 Fe1 C9 C10 118.21(9)
C4 Fe1 C9 C10 -119.82(11)
C11 Fe1 C9 C4 81.76(8)
C12 Fe1 C9 C4 37.37(7)
C6 Fe1 C9 C4 145.13(14)
C7 Fe1 C9 C4 -27.9(2)
C10 Fe1 C9 C4 119.82(11)
C8 Fe1 C9 C4 -76.60(9)
C5 Fe1 C9 C4 -167.41(7)
C3 Fe1 C9 C4 -121.96(7)
C4 C9 C10 C11 0.75(15)
Fe1 C9 C10 C11 59.47(10)
C4 C9 C10 Fe1 -58.73(9)
C12 Fe1 C10 C11 -37.72(8)
C6 Fe1 C10 C11 71.57(10)
C7 Fe1 C10 C11 37.31(17)
C8 Fe1 C10 C11 -171.31(17)
C5 Fe1 C10 C11 114.18(8)
C3 Fe1 C10 C11 155.27(8)
C4 Fe1 C10 C11 -81.67(8)
C9 Fe1 C10 C11 -118.81(11)
C11 Fe1 C10 C9 118.81(11)
C12 Fe1 C10 C9 81.09(8)
C6 Fe1 C10 C9 -169.62(8)
C7 Fe1 C10 C9 156.12(13)
C8 Fe1 C10 C9 -52.5(2)
C5 Fe1 C10 C9 -127.01(8)
C3 Fe1 C10 C9 -85.92(9)
C4 Fe1 C10 C9 37.14(8)
C9 C10 C11 C12 -1.55(16)
Fe1 C10 C11 C12 59.23(10)
C9 C10 C11 Fe1 -60.78(9)
C12 Fe1 C11 C10 119.64(12)
C6 Fe1 C11 C10 -122.92(9)
C7 Fe1 C11 C10 -162.80(8)
C8 Fe1 C11 C10 174.24(12)
C5 Fe1 C11 C10 -83.97(9)
C3 Fe1 C11 C10 -64.09(17)
C4 Fe1 C11 C10 81.06(8)
C9 Fe1 C11 C10 37.61(8)
C6 Fe1 C11 C12 117.44(9)
C7 Fe1 C11 C12 77.56(10)
C10 Fe1 C11 C12 -119.64(12)
C8 Fe1 C11 C12 54.60(16)
C5 Fe1 C11 C12 156.39(8)
C3 Fe1 C11 C12 176.27(13)
C4 Fe1 C11 C12 -38.59(8)
C9 Fe1 C11 C12 -82.03(9)
C10 C11 C12 C4 1.74(15)
Fe1 C11 C12 C4 61.35(9)
C10 C11 C12 Fe1 -59.61(10)
C9 C4 C12 C11 -1.27(15)
N2 C4 C12 C11 174.48(12)
Fe1 C4 C12 C11 -60.28(9)
C9 C4 C12 Fe1 59.01(9)
N2 C4 C12 Fe1 -125.24(12)
C6 Fe1 C12 C11 -76.43(10)
C7 Fe1 C12 C11 -117.18(9)
C10 Fe1 C12 C11 37.39(9)
C8 Fe1 C12 C11 -156.32(9)
C5 Fe1 C12 C11 -51.26(17)
C3 Fe1 C12 C11 -175.77(14)
C4 Fe1 C12 C11 117.53(12)
C9 Fe1 C12 C11 80.68(9)
C11 Fe1 C12 C4 -117.53(12)
C6 Fe1 C12 C4 166.04(8)
C7 Fe1 C12 C4 125.30(8)
C10 Fe1 C12 C4 -80.13(8)
C8 Fe1 C12 C4 86.16(9)
C5 Fe1 C12 C4 -168.78(11)
C3 Fe1 C12 C4 66.70(18)
C9 Fe1 C12 C4 -36.85(7)
